data_4103058
loop_
_publ_author_name
'Timothy D. Lash'
'Sarah A. Jones'
'Gregory M. Ferrence'

_publ_contact_author_address
;
CB 4160
Department of Chemistry
Illinois State University
Normal, IL 61790
;
_publ_contact_author_email Ferrence@IllinoisState.edu
_publ_contact_author_fax (309)4385538
_publ_contact_author_name 'Ferrence, Gregory M.'
_publ_contact_author_phone (309)4387971
_publ_section_title
;
 Synthesis and Characterization of Tetraphenyl-21,23-dideazaporphyrin: The
 Best Evidence Yet That Porphyrins Really Are the [18]Annulenes of Nature
;
_journal_name_full 'Journal of the American Chemical Society'
_journal_page_first 12786
_journal_page_last 12787
_journal_paper_doi 10.1021/ja105146a
_journal_volume 132
_journal_year 2010
_chemical_compound_source 'synthesis as described'
_chemical_formula_moiety 'C44 H32 N2'
_chemical_formula_sum 'C44 H32 N2'
_chemical_formula_weight 588.72
_chemical_name_systematic
;
 ?
;
_space_group_IT_number 14
_symmetry_cell_setting monoclinic
_symmetry_Int_Tables_number 14
_symmetry_space_group_name_Hall '-P 2ybc'
_symmetry_space_group_name_H-M 'P 1 21/c 1'
_atom_sites_solution_hydrogens geom
_atom_sites_solution_primary direct
_atom_sites_solution_secondary difmap
_audit_conform_dict_location ftp://ftp.iucr.org/pub/cif_core.dic
_audit_conform_dict_name cif_core.dic
_audit_conform_dict_version 2.4
_audit_creation_date 2010-06-05T00:47:44-00:00
_audit_creation_method 'WinGX routine CIF_UPDATE'
_cell_angle_alpha 90
_cell_angle_beta 104.079(3)
_cell_angle_gamma 90
_cell_formula_units_Z 2
_cell_length_a 8.7176(18)
_cell_length_b 10.561(2)
_cell_length_c 17.692(4)
_cell_measurement_reflns_used 1397
_cell_measurement_temperature 100(2)
_cell_measurement_theta_max 27.212
_cell_measurement_theta_min 2.264
_cell_measurement_wavelength 0.71073
_cell_volume 1579.9(6)
_computing_cell_refinement 'APEX2 & SAINT (Bruker, 2008)'
_computing_data_collection 'APEX2 (Bruker, 2008)'
_computing_data_reduction SAINT
_computing_molecular_graphics
;
<i>Ortep-3</i> for Windows (Farrugia, 1997)
;
_computing_publication_material
;
<i>WinGX</i> (Farrugia, 1999) 
;
_computing_structure_refinement 'SHELXL-97 (Sheldrick, 2008)'
_computing_structure_solution 'SIR2004 (Burla et al., 2005)'
_diffrn_ambient_temperature 100(2)
_diffrn_measured_fraction_theta_full 0.999
_diffrn_measured_fraction_theta_max 0.999
_diffrn_measurement_device_type 'Bruker AXS SMART APEX CCD diffractometer'
_diffrn_measurement_method '\w scans'
_diffrn_radiation_monochromator graphite
_diffrn_radiation_probe x-ray
_diffrn_radiation_type MoK\a
_diffrn_radiation_wavelength 0.71073
_diffrn_reflns_av_R_equivalents 0.0799
_diffrn_reflns_av_unetI/netI 0.0771
_diffrn_reflns_limit_h_max 11
_diffrn_reflns_limit_h_min -11
_diffrn_reflns_limit_k_max 14
_diffrn_reflns_limit_k_min -13
_diffrn_reflns_limit_l_max 23
_diffrn_reflns_limit_l_min -23
_diffrn_reflns_number 15654
_diffrn_reflns_theta_full 28.28
_diffrn_reflns_theta_max 28.28
_diffrn_reflns_theta_min 2.26
_diffrn_standards_decay_% 0
_diffrn_standards_number 0
_exptl_absorpt_coefficient_mu 0.072
_exptl_absorpt_correction_T_max 1
_exptl_absorpt_correction_T_min 0.868
_exptl_absorpt_correction_type multi-scan
_exptl_absorpt_process_details 'Apex2 v2008.2-4 (Bruker, 2008)'
_exptl_crystal_colour black
_exptl_crystal_density_diffrn 1.237
_exptl_crystal_density_method 'not measured'
_exptl_crystal_description needle
_exptl_crystal_F_000 620
_exptl_crystal_size_max 0.5
_exptl_crystal_size_mid 0.1
_exptl_crystal_size_min 0.08
_refine_diff_density_max 0.237
_refine_diff_density_min -0.255
_refine_diff_density_rms 0.054
_refine_ls_extinction_method none
_refine_ls_goodness_of_fit_ref 1.013
_refine_ls_hydrogen_treatment mixed
_refine_ls_matrix_type full
_refine_ls_number_parameters 216
_refine_ls_number_reflns 3923
_refine_ls_number_restraints 0
_refine_ls_restrained_S_all 1.013
_refine_ls_R_factor_all 0.1041
_refine_ls_R_factor_gt 0.0556
_refine_ls_shift/su_max 0
_refine_ls_shift/su_mean 0
_refine_ls_structure_factor_coef Fsqd
_refine_ls_weighting_details 'calc w=1/[\s^2^(Fo^2^)+(0.0518P)^2^+0.1220P] where P=(Fo^2^+2Fc^2^)/3'
_refine_ls_weighting_scheme calc
_refine_ls_wR_factor_gt 0.1093
_refine_ls_wR_factor_ref 0.1298
_reflns_number_gt 2508
_reflns_number_total 3923
_reflns_threshold_expression I>2\s(I)
_cod_data_source_file ja105146a_si_002.cif
_cod_data_source_block 09mz423
_cod_original_sg_symbol_H-M 'P 21/c'
_cod_database_code 4103058

loop_
_symmetry_equiv_pos_as_xyz
'x, y, z'
'-x, y+1/2, -z+1/2'
'-x, -y, -z'
'x, -y-1/2, z-1/2'

loop_
_atom_site_label
_atom_site_type_symbol
_atom_site_fract_x
_atom_site_fract_y
_atom_site_fract_z
_atom_site_U_iso_or_equiv
_atom_site_adp_type
_atom_site_occupancy
_atom_site_symmetry_multiplicity
_atom_site_calc_flag
_atom_site_refinement_flags
C1 C 0.1746(2) 0.50450(17) 0.33440(10) 0.0196(4) Uani 1 1 d .
C2 C 0.1150(2) 0.54092(17) 0.25229(10) 0.0189(4) Uani 1 1 d .
C2A C -0.0512(2) 0.53286(17) 0.20761(10) 0.0187(4) Uani 1 1 d .
C2B C -0.1431(2) 0.42437(19) 0.20750(10) 0.0220(4) Uani 1 1 d .
H2B H -0.0971 0.3512 0.2352 0.026 Uiso 1 1 calc R
C2C C -0.3013(2) 0.4227(2) 0.16715(11) 0.0246(4) Uani 1 1 d .
H2C H -0.3629 0.3489 0.1683 0.029 Uiso 1 1 calc R
C2D C -0.3698(2) 0.52725(19) 0.12548(11) 0.0255(5) Uani 1 1 d .
H2D H -0.4778 0.5254 0.0979 0.031 Uiso 1 1 calc R
C2E C -0.2795(2) 0.63479(19) 0.12430(11) 0.0255(4) Uani 1 1 d .
H2E H -0.3255 0.707 0.0955 0.031 Uiso 1 1 calc R
C2F C -0.1229(2) 0.63734(18) 0.16496(11) 0.0228(4) Uani 1 1 d .
H2F H -0.0626 0.7119 0.1639 0.027 Uiso 1 1 calc R
C3 C 0.2418(2) 0.59336(17) 0.22994(10) 0.0195(4) Uani 1 1 d .
C3A C 0.2514(2) 0.64148(18) 0.15323(10) 0.0194(4) Uani 1 1 d .
C3B C 0.1877(2) 0.57190(18) 0.08540(11) 0.0220(4) Uani 1 1 d .
H3B H 0.1336 0.4949 0.0889 0.026 Uiso 1 1 calc R
C3C C 0.2025(2) 0.61365(19) 0.01356(11) 0.0238(4) Uani 1 1 d .
H3C H 0.1581 0.5656 -0.0319 0.029 Uiso 1 1 calc R
C3D C 0.2823(2) 0.72585(19) 0.00757(11) 0.0240(4) Uani 1 1 d .
H3D H 0.2941 0.7539 -0.0417 0.029 Uiso 1 1 calc R
C3F C 0.3282(2) 0.75503(18) 0.14552(11) 0.0212(4) Uani 1 1 d .
H3F H 0.3702 0.805 0.1905 0.025 Uiso 1 1 calc R
C5 C 0.5330(2) 0.62911(17) 0.30862(10) 0.0206(4) Uani 1 1 d .
H5 H 0.5692 0.6575 0.2651 0.025 Uiso 1 1 calc R
C6 C 0.6333(2) 0.62750(17) 0.38208(11) 0.0204(4) Uani 1 1 d .
C7 C 0.7935(2) 0.65739(17) 0.40491(11) 0.0214(4) Uani 1 1 d .
H7 H 0.8433 0.6926 0.3676 0.026 Uiso 1 1 calc R
C8 C 0.8841(2) 0.63730(17) 0.48109(11) 0.0210(4) Uani 1 1 d .
H8 H 0.9917 0.6631 0.4935 0.025 Uiso 1 1 calc R
C9 C 0.8251(2) 0.58178(17) 0.53925(11) 0.0199(4) Uani 1 1 d .
C10 C 0.0941(2) 0.44856(17) 0.38563(10) 0.0199(4) Uani 1 1 d .
H10 H -0.0159 0.4316 0.3686 0.024 Uiso 1 1 calc R
N11 N 0.33042(17) 0.53447(15) 0.35993(9) 0.0207(4) Uani 1 1 d .
C4 C 0.3748(2) 0.58758(17) 0.29926(10) 0.0191(4) Uani 1 1 d .
C3E C 0.3443(2) 0.79610(19) 0.07362(11) 0.0240(4) Uani 1 1 d .
H3E H 0.3982 0.8731 0.0697 0.029 Uiso 1 1 calc R
H6 H 0.584(2) 0.5990(17) 0.4232(10) 0.016(5) Uiso 1 1 d .
H9 H 0.711(2) 0.5570(17) 0.5262(11) 0.024(5) Uiso 1 1 d .

loop_
_atom_site_aniso_label
_atom_site_aniso_U_11
_atom_site_aniso_U_22
_atom_site_aniso_U_33
_atom_site_aniso_U_23
_atom_site_aniso_U_13
_atom_site_aniso_U_12
C1 0.0182(9) 0.0206(9) 0.0180(10) -0.0021(8) 0.0004(7) 0.0015(7)
C2 0.0179(9) 0.0194(9) 0.0177(9) -0.0008(8) 0.0012(7) 0.0011(7)
C2A 0.0173(9) 0.0240(10) 0.0148(9) -0.0022(8) 0.0035(7) -0.0001(7)
C2B 0.0249(10) 0.0249(10) 0.0146(9) 0.0031(8) 0.0016(8) -0.0034(8)
C2C 0.0248(11) 0.0308(11) 0.0179(10) -0.0008(8) 0.0047(8) -0.0079(8)
C2D 0.0157(9) 0.0371(12) 0.0218(10) -0.0007(9) 0.0011(8) -0.0003(8)
C2E 0.0221(10) 0.0285(11) 0.0250(11) 0.0037(9) 0.0043(8) 0.0031(8)
C2F 0.0193(10) 0.0243(10) 0.0230(10) 0.0018(8) 0.0018(8) -0.0008(8)
C3 0.0189(9) 0.0202(9) 0.0174(9) -0.0015(8) 0.0004(7) 0.0009(7)
C3A 0.0132(9) 0.0265(10) 0.0174(9) -0.0004(8) 0.0014(7) 0.0036(8)
C3B 0.0146(9) 0.0271(10) 0.0229(10) -0.0011(8) 0.0021(8) 0.0018(8)
C3C 0.0171(10) 0.0360(12) 0.0167(10) -0.0045(8) 0.0011(8) 0.0022(8)
C3D 0.0198(10) 0.0343(11) 0.0181(10) 0.0050(9) 0.0049(8) 0.0070(8)
C3F 0.0184(9) 0.0234(10) 0.0197(10) -0.0031(8) 0.0008(8) 0.0011(8)
C5 0.0201(10) 0.0228(10) 0.0183(10) 0.0012(8) 0.0036(8) 0.0013(8)
C6 0.0201(10) 0.0204(9) 0.0202(10) 0.0014(8) 0.0038(8) -0.0003(8)
C7 0.0197(10) 0.0244(10) 0.0199(10) 0.0022(8) 0.0044(8) -0.0001(8)
C8 0.0158(9) 0.0226(10) 0.0232(10) -0.0023(8) 0.0022(8) -0.0012(8)
C9 0.0193(10) 0.0205(10) 0.0184(10) -0.0028(8) 0.0017(8) -0.0014(8)
C10 0.0168(9) 0.0211(10) 0.0204(10) -0.0026(8) 0.0023(8) -0.0001(7)
N11 0.0177(8) 0.0255(9) 0.0178(8) -0.0004(7) 0.0024(6) -0.0011(7)
C4 0.0196(10) 0.0200(9) 0.0164(9) 0.0001(8) 0.0020(8) 0.0025(7)
C3E 0.0195(10) 0.0241(10) 0.0285(11) 0.0051(9) 0.0060(8) 0.0051(8)

loop_
_atom_type_symbol
_atom_type_description
_atom_type_scat_dispersion_real
_atom_type_scat_dispersion_imag
_atom_type_scat_source
C C 0.0033 0.0016 'International Tables Vol C Tables 4.2.6.8 and 6.1.1.4'
H H 0 0 'International Tables Vol C Tables 4.2.6.8 and 6.1.1.4'
N N 0.0061 0.0033 'International Tables Vol C Tables 4.2.6.8 and 6.1.1.4'

loop_
_geom_angle_atom_site_label_1
_geom_angle_atom_site_label_2
_geom_angle_atom_site_label_3
_geom_angle
_geom_angle_site_symmetry_1
N11 C1 C10 119.92(16) .
N11 C1 C2 110.56(16) .
C10 C1 C2 129.51(16) .
C3 C2 C1 105.89(16) .
C3 C2 C2A 128.45(17) .
C1 C2 C2A 125.40(16) .
C2F C2A C2B 117.77(17) .
C2F C2A C2 119.79(16) .
C2B C2A C2 122.43(17) .
C2C C2B C2A 120.50(18) .
C2C C2B H2B 119.7 .
C2A C2B H2B 119.7 .
C2D C2C C2B 120.69(18) .
C2D C2C H2C 119.7 .
C2B C2C H2C 119.7 .
C2C C2D C2E 119.40(18) .
C2C C2D H2D 120.3 .
C2E C2D H2D 120.3 .
C2F C2E C2D 120.11(18) .
C2F C2E H2E 119.9 .
C2D C2E H2E 119.9 .
C2E C2F C2A 121.52(18) .
C2E C2F H2F 119.2 .
C2A C2F H2F 119.2 .
C2 C3 C4 105.59(16) .
C2 C3 C3A 129.32(17) .
C4 C3 C3A 125.05(16) .
C3F C3A C3B 117.78(17) .
C3F C3A C3 121.55(16) .
C3B C3A C3 120.64(17) .
C3C C3B C3A 120.97(18) .
C3C C3B H3B 119.5 .
C3A C3B H3B 119.5 .
C3B C3C C3D 120.18(18) .
C3B C3C H3C 119.9 .
C3D C3C H3C 119.9 .
C3E C3D C3C 119.59(18) .
C3E C3D H3D 120.2 .
C3C C3D H3D 120.2 .
C3E C3F C3A 121.17(18) .
C3E C3F H3F 119.4 .
C3A C3F H3F 119.4 .
C6 C5 C4 118.83(17) .
C6 C5 H5 120.6 .
C4 C5 H5 120.6 .
C5 C6 C7 129.21(18) .
C5 C6 H6 114.3(11) .
C7 C6 H6 116.5(11) .
C6 C7 C8 122.33(18) .
C6 C7 H7 118.8 .
C8 C7 H7 118.8 .
C9 C8 C7 123.61(17) .
C9 C8 H8 118.2 .
C7 C8 H8 118.2 .
C10 C9 C8 128.13(18) 3_666
C10 C9 H9 114.0(11) 3_666
C8 C9 H9 117.8(11) .
C9 C10 C1 120.04(17) 3_666
C9 C10 H10 120 3_666
C1 C10 H10 120 .
C4 N11 C1 106.80(15) .
N11 C4 C5 119.65(16) .
N11 C4 C3 111.16(15) .
C5 C4 C3 129.19(16) .
C3D C3E C3F 120.30(19) .
C3D C3E H3E 119.9 .
C3F C3E H3E 119.9 .

loop_
_geom_bond_atom_site_label_1
_geom_bond_atom_site_label_2
_geom_bond_distance
_geom_bond_site_symmetry_2
C1 N11 1.361(2) .
C1 C10 1.404(3) .
C1 C2 1.470(3) .
C2 C3 1.377(3) .
C2 C2A 1.475(3) .
C2A C2F 1.396(3) .
C2A C2B 1.398(3) .
C2B C2C 1.391(3) .
C2B H2B 0.95 .
C2C C2D 1.380(3) .
C2C H2C 0.95 .
C2D C2E 1.385(3) .
C2D H2D 0.95 .
C2E C2F 1.380(3) .
C2E H2E 0.95 .
C2F H2F 0.95 .
C3 C4 1.470(2) .
C3 C3A 1.470(3) .
C3A C3F 1.396(3) .
C3A C3B 1.402(3) .
C3B C3C 1.381(3) .
C3B H3B 0.95 .
C3C C3D 1.391(3) .
C3C H3C 0.95 .
C3D C3E 1.379(3) .
C3D H3D 0.95 .
C3F C3E 1.383(3) .
C3F H3F 0.95 .
C5 C6 1.379(2) .
C5 C4 1.418(3) .
C5 H5 0.95 .
C6 C7 1.393(3) .
C6 H6 0.980(18) .
C7 C8 1.402(3) .
C7 H7 0.95 .
C8 C9 1.387(3) .
C8 H8 0.95 .
C9 C10 1.382(2) 3_666
C9 H9 1.00(2) .
C10 C9 1.382(2) 3_666
C10 H10 0.95 .
N11 C4 1.348(2) .
C3E H3E 0.95 .

loop_
_geom_torsion_atom_site_label_1
_geom_torsion_atom_site_label_2
_geom_torsion_atom_site_label_3
_geom_torsion_atom_site_label_4
_geom_torsion
_geom_torsion_site_symmetry_4
N11 C1 C2 C3 0.2(2) .
C10 C1 C2 C3 179.11(18) .
N11 C1 C2 C2A -174.39(16) .
C10 C1 C2 C2A 4.5(3) .
C3 C2 C2A C2F -43.1(3) .
C1 C2 C2A C2F 130.3(2) .
C3 C2 C2A C2B 138.5(2) .
C1 C2 C2A C2B -48.1(3) .
C2F C2A C2B C2C -1.1(3) .
C2 C2A C2B C2C 177.30(17) .
C2A C2B C2C C2D 1.1(3) .
C2B C2C C2D C2E -0.3(3) .
C2C C2D C2E C2F -0.4(3) .
C2D C2E C2F C2A 0.4(3) .
C2B C2A C2F C2E 0.4(3) .
C2 C2A C2F C2E -178.04(17) .
C1 C2 C3 C4 -0.14(19) .
C2A C2 C3 C4 174.22(17) .
C1 C2 C3 C3A 177.46(18) .
C2A C2 C3 C3A -8.2(3) .
C2 C3 C3A C3F 136.6(2) .
C4 C3 C3A C3F -46.2(3) .
C2 C3 C3A C3B -45.6(3) .
C4 C3 C3A C3B 131.62(19) .
C3F C3A C3B C3C 0.9(3) .
C3 C3A C3B C3C -177.03(16) .
C3A C3B C3C C3D 0.4(3) .
C3B C3C C3D C3E -1.0(3) .
C3B C3A C3F C3E -1.5(3) .
C3 C3A C3F C3E 176.38(16) .
C4 C5 C6 C7 176.52(18) .
C5 C6 C7 C8 -172.56(19) .
C6 C7 C8 C9 2.7(3) .
C7 C8 C9 C10 176.05(18) 3_666
N11 C1 C10 C9 -3.2(3) 3_666
C2 C1 C10 C9 177.96(18) 3_666
C10 C1 N11 C4 -179.20(16) .
C2 C1 N11 C4 -0.2(2) .
C1 N11 C4 C5 179.89(16) .
C1 N11 C4 C3 0.1(2) .
C6 C5 C4 N11 -7.4(3) .
C6 C5 C4 C3 172.42(18) .
C2 C3 C4 N11 0.1(2) .
C3A C3 C4 N11 -177.68(17) .
C2 C3 C4 C5 -179.75(18) .
C3A C3 C4 C5 2.5(3) .
C3C C3D C3E C3F 0.4(3) .
C3A C3F C3E C3D 0.9(3) .
